data_7706468
loop_
_publ_author_name
'Grass, Amanda'
'Kulathungage, Lakshani Wathsala'
'Wannipurage, Duleeka'
'Yousif, Maryam'
'Ward, Cassandra L.'
'Groysman, Stanislav'

_publ_section_title
;
 Synthesis, characterization, and alkoxide transfer reactivity of dimeric
 Tl<sub>2</sub>(OR)<sub>2</sub> complexes.
;
_journal_issue 7
_journal_name_full 'Dalton transactions (Cambridge, England : 2003)'
_journal_page_first 2501
_journal_page_last 2509
_journal_paper_doi 10.1039/d0dt03917a
_journal_volume 50
_journal_year 2021
_chemical_formula_moiety 'C25 H36 O Ru'
_chemical_formula_sum 'C25 H36 O Ru'
_chemical_formula_weight 453.61
_space_group_crystal_system triclinic
_space_group_IT_number 2
_space_group_name_Hall '-P 1'
_space_group_name_H-M_alt 'P -1'
_atom_sites_solution_hydrogens geom
_atom_sites_solution_primary dual
_audit_creation_date 2020-12-10
_audit_creation_method
;
Olex2 1.3
(compiled 2020.11.12 svn.r5f609507 for OlexSys, GUI svn.r6226)
;
_audit_update_record
;
2020-12-23 deposited with the CCDC.	2021-01-19 downloaded from the CCDC.
;
_cell_angle_alpha 91.329(4)
_cell_angle_beta 102.082(4)
_cell_angle_gamma 112.349(4)
_cell_formula_units_Z 2
_cell_length_a 9.3633(8)
_cell_length_b 11.1104(9)
_cell_length_c 11.4477(9)
_cell_measurement_reflns_used 4884
_cell_measurement_temperature 100.1
_cell_measurement_theta_max 28.37
_cell_measurement_theta_min 1.83
_cell_volume 1070.07(16)
_computing_molecular_graphics 'Olex2 1.3 (Dolomanov et al., 2009)'
_computing_publication_material 'Olex2 1.3 (Dolomanov et al., 2009)'
_computing_structure_refinement 'SHELXL 2018/3 (Sheldrick, 2015)'
_diffrn_ambient_temperature 100.1
_diffrn_detector_area_resol_mean 8
_diffrn_measured_fraction_theta_full 0.980
_diffrn_measured_fraction_theta_max 0.980
_diffrn_measurement_device_type 'Bruker APEX-II CCD'
_diffrn_measurement_method '\w and \f scans'
_diffrn_radiation_monochromator graphite
_diffrn_radiation_type MoK\a
_diffrn_radiation_wavelength 0.71073
_diffrn_reflns_av_R_equivalents 0.0294
_diffrn_reflns_av_unetI/netI 0.0195
_diffrn_reflns_Laue_measured_fraction_full 0.980
_diffrn_reflns_Laue_measured_fraction_max 0.980
_diffrn_reflns_limit_h_max 11
_diffrn_reflns_limit_h_min -11
_diffrn_reflns_limit_k_max 13
_diffrn_reflns_limit_k_min -13
_diffrn_reflns_limit_l_max 14
_diffrn_reflns_limit_l_min -14
_diffrn_reflns_number 37446
_diffrn_reflns_point_group_measured_fraction_full 0.980
_diffrn_reflns_point_group_measured_fraction_max 0.980
_diffrn_reflns_theta_full 25.242
_diffrn_reflns_theta_max 26.368
_diffrn_reflns_theta_min 1.831
_diffrn_source 'sealed tube'
_exptl_absorpt_coefficient_mu 0.744
_exptl_absorpt_correction_T_max 0.9637
_exptl_absorpt_correction_T_min 0.8358
_exptl_absorpt_correction_type multi-scan
_exptl_absorpt_process_details SADABS
_exptl_crystal_colour red
_exptl_crystal_colour_primary red
_exptl_crystal_density_diffrn 1.408
_exptl_crystal_description plate
_exptl_crystal_F_000 476
_exptl_crystal_size_max 0.25
_exptl_crystal_size_mid 0.1
_exptl_crystal_size_min 0.05
_refine_diff_density_max 2.148
_refine_diff_density_min -1.137
_refine_diff_density_rms 0.076
_refine_ls_extinction_method none
_refine_ls_goodness_of_fit_ref 1.146
_refine_ls_hydrogen_treatment constr
_refine_ls_matrix_type full
_refine_ls_number_parameters 253
_refine_ls_number_reflns 4299
_refine_ls_number_restraints 0
_refine_ls_restrained_S_all 1.146
_refine_ls_R_factor_all 0.0309
_refine_ls_R_factor_gt 0.0288
_refine_ls_shift/su_max 0.000
_refine_ls_shift/su_mean 0.000
_refine_ls_structure_factor_coef Fsqd
_refine_ls_weighting_details 'w=1/[\s^2^(Fo^2^)+(0.0091P)^2^+2.2331P] where P=(Fo^2^+2Fc^2^)/3'
_refine_ls_weighting_scheme calc
_refine_ls_wR_factor_gt 0.0623
_refine_ls_wR_factor_ref 0.0632
_reflns_Friedel_coverage 0.000
_reflns_number_gt 4088
_reflns_number_total 4299
_reflns_threshold_expression 'I > 2\s(I)'
_cod_data_source_file d0dt03917a2.cif
_cod_data_source_block sg766_0m
_cod_depositor_comments 'Adding full bibliography for 7706467--7706474.cif.'
_cod_original_cell_volume 1070.07(15)
_cod_database_code 7706468
_shelx_shelxl_version_number 2018/3
_shelx_space_group_comment
;
The symmetry employed for this shelxl refinement is uniquely defined
by the following loop, which should always be used as a source of
symmetry information in preference to the above space-group names.
They are only intended as comments.
;
_shelx_estimated_absorpt_t_max 0.964
_shelx_estimated_absorpt_t_min 0.836
_olex2_refinement_description
;
1. Fixed Uiso
 At 1.2 times of:
  All C(H) groups
 At 1.5 times of:
  All C(H,H,H) groups
2.a Ternary CH refined with riding coordinates:
 C7(H7)
2.b Aromatic/amide H refined with riding coordinates:
 C1(H1), C3(H3), C4(H4), C6(H6), C22(H22), C23(H23), C24(H24), C25(H25)
2.c Idealised Me refined as rotating group:
 C8(H8A,H8B,H8C), C9(H9A,H9B,H9C), C10(H10A,H10B,H10C), C15(H15A,H15B,H15C),
 C16(H16A,H16B,H16C), C17(H17A,H17B,H17C), C19(H19A,H19B,H19C), C20(H20A,H20B,
 H20C), C21(H21A,H21B,H21C)
;
_olex2_submission_special_instructions 'No special instructions were received'

loop_
_space_group_symop_operation_xyz
'x, y, z'
'-x, -y, -z'

loop_
_atom_site_label
_atom_site_type_symbol
_atom_site_fract_x
_atom_site_fract_y
_atom_site_fract_z
_atom_site_U_iso_or_equiv
_atom_site_adp_type
_atom_site_occupancy
_atom_site_site_symmetry_order
_atom_site_calc_flag
_atom_site_refinement_flags_posn
_atom_site_refinement_flags_adp
_atom_site_refinement_flags_occupancy
_atom_site_disorder_assembly
_atom_site_disorder_group
Ru1 Ru 0.22464(2) 0.15604(2) 0.37491(2) 0.01271(6) Uani 1 1 d . . . . .
O1 O 0.02231(19) 0.17068(16) 0.32352(14) 0.0124(3) Uani 1 1 d . . . . .
C1 C 0.1883(3) -0.0061(3) 0.4952(2) 0.0190(5) Uani 1 1 d . . . . .
H1 H 0.097273 -0.077931 0.505036 0.023 Uiso 1 1 calc R U . . .
C2 C 0.2687(3) -0.0201(3) 0.4051(2) 0.0187(5) Uani 1 1 d . . . . .
C3 C 0.4139(3) 0.0831(3) 0.4018(2) 0.0193(5) Uani 1 1 d . . . . .
H3 H 0.475729 0.071533 0.349828 0.023 Uiso 1 1 calc R U . . .
C4 C 0.4672(3) 0.2016(3) 0.4740(2) 0.0197(5) Uani 1 1 d . . . . .
H4 H 0.564483 0.270204 0.470253 0.024 Uiso 1 1 calc R U . . .
C5 C 0.3771(3) 0.2210(3) 0.5536(2) 0.0197(5) Uani 1 1 d . . . . .
C6 C 0.2418(3) 0.1101(3) 0.5671(2) 0.0189(5) Uani 1 1 d . . . . .
H6 H 0.188058 0.117068 0.627094 0.023 Uiso 1 1 calc R U . . .
C7 C 0.4333(3) 0.3485(3) 0.6316(2) 0.0257(6) Uani 1 1 d . . . . .
H7 H 0.514579 0.416898 0.598115 0.031 Uiso 1 1 calc R U . . .
C8 C 0.5141(4) 0.3327(3) 0.7584(3) 0.0310(7) Uani 1 1 d . . . . .
H8A H 0.435336 0.268333 0.794084 0.047 Uiso 1 1 calc R U . . .
H8B H 0.559825 0.417170 0.808620 0.047 Uiso 1 1 calc R U . . .
H8C H 0.598544 0.302601 0.753388 0.047 Uiso 1 1 calc R U . . .
C9 C 0.3022(4) 0.3948(4) 0.6380(3) 0.0399(8) Uani 1 1 d . . . . .
H9A H 0.245825 0.397794 0.556444 0.060 Uiso 1 1 calc R U . . .
H9B H 0.348305 0.482430 0.682589 0.060 Uiso 1 1 calc R U . . .
H9C H 0.227490 0.333984 0.679186 0.060 Uiso 1 1 calc R U . . .
C10 C 0.2041(4) -0.1450(3) 0.3228(2) 0.0278(6) Uani 1 1 d . . . . .
H10A H 0.251877 -0.130080 0.253249 0.042 Uiso 1 1 calc R U . . .
H10B H 0.088534 -0.174578 0.295384 0.042 Uiso 1 1 calc R U . . .
H10C H 0.229680 -0.212126 0.365940 0.042 Uiso 1 1 calc R U . . .
C11 C 0.2582(3) 0.2417(2) 0.2229(2) 0.0127(5) Uani 1 1 d . . . . .
C12 C 0.1277(3) 0.2666(2) 0.1596(2) 0.0130(5) Uani 1 1 d . . . . .
C13 C -0.0165(3) 0.2236(2) 0.2145(2) 0.0136(5) Uani 1 1 d . . . . .
C14 C -0.1606(3) 0.1036(3) 0.1297(2) 0.0172(5) Uani 1 1 d . . . . .
C15 C -0.3130(3) 0.0586(3) 0.1762(2) 0.0232(6) Uani 1 1 d . . . . .
H15A H -0.359398 0.124316 0.165116 0.035 Uiso 1 1 calc R U . . .
H15B H -0.287506 0.048111 0.261847 0.035 Uiso 1 1 calc R U . . .
H15C H -0.389224 -0.025253 0.131337 0.035 Uiso 1 1 calc R U . . .
C16 C -0.2051(3) 0.1265(3) -0.0028(2) 0.0255(6) Uani 1 1 d . . . . .
H16A H -0.115871 0.138426 -0.039728 0.038 Uiso 1 1 calc R U . . .
H16B H -0.229051 0.205019 -0.006955 0.038 Uiso 1 1 calc R U . . .
H16C H -0.298613 0.050569 -0.045970 0.038 Uiso 1 1 calc R U . . .
C17 C -0.1112(3) -0.0134(3) 0.1270(2) 0.0211(5) Uani 1 1 d . . . . .
H17A H -0.191537 -0.084156 0.067349 0.032 Uiso 1 1 calc R U . . .
H17B H -0.102210 -0.044491 0.206512 0.032 Uiso 1 1 calc R U . . .
H17C H -0.008472 0.014018 0.105335 0.032 Uiso 1 1 calc R U . . .
C18 C -0.0495(3) 0.3471(3) 0.2565(2) 0.0188(5) Uani 1 1 d . . . . .
C19 C -0.1470(4) 0.3945(3) 0.1575(3) 0.0315(7) Uani 1 1 d . . . . .
H19A H -0.155093 0.473466 0.189935 0.047 Uiso 1 1 calc R U . . .
H19B H -0.253617 0.325743 0.128661 0.047 Uiso 1 1 calc R U . . .
H19C H -0.094368 0.414698 0.090609 0.047 Uiso 1 1 calc R U . . .
C20 C 0.1104(3) 0.4624(3) 0.3058(3) 0.0272(6) Uani 1 1 d . . . . .
H20A H 0.093683 0.530587 0.349976 0.041 Uiso 1 1 calc R U . . .
H20B H 0.157408 0.498214 0.238925 0.041 Uiso 1 1 calc R U . . .
H20C H 0.182312 0.431929 0.360020 0.041 Uiso 1 1 calc R U . . .
C21 C -0.1340(3) 0.3205(3) 0.3609(2) 0.0231(6) Uani 1 1 d . . . . .
H21A H -0.068607 0.299099 0.429089 0.035 Uiso 1 1 calc R U . . .
H21B H -0.237253 0.246830 0.334491 0.035 Uiso 1 1 calc R U . . .
H21C H -0.149922 0.398695 0.385426 0.035 Uiso 1 1 calc R U . . .
C22 C 0.1392(3) 0.3287(2) 0.0546(2) 0.0153(5) Uani 1 1 d . . . . .
H22 H 0.052936 0.348281 0.013280 0.018 Uiso 1 1 calc R U . . .
C23 C 0.2743(3) 0.3619(2) 0.0104(2) 0.0158(5) Uani 1 1 d . . . . .
H23 H 0.279529 0.402812 -0.061460 0.019 Uiso 1 1 calc R U . . .
C24 C 0.4019(3) 0.3356(2) 0.0704(2) 0.0155(5) Uani 1 1 d . . . . .
H24 H 0.494236 0.357575 0.039696 0.019 Uiso 1 1 calc R U . . .
C25 C 0.3938(3) 0.2772(2) 0.1756(2) 0.0143(5) Uani 1 1 d . . . . .
H25 H 0.482380 0.260584 0.216979 0.017 Uiso 1 1 calc R U . . .

loop_
_atom_site_aniso_label
_atom_site_aniso_U_11
_atom_site_aniso_U_22
_atom_site_aniso_U_33
_atom_site_aniso_U_23
_atom_site_aniso_U_13
_atom_site_aniso_U_12
Ru1 0.01087(10) 0.01789(11) 0.01191(10) 0.00646(7) 0.00465(7) 0.00714(8)
O1 0.0118(8) 0.0160(9) 0.0123(8) 0.0061(7) 0.0045(6) 0.0074(7)
C1 0.0175(12) 0.0235(15) 0.0187(12) 0.0110(10) 0.0052(10) 0.0100(11)
C2 0.0209(13) 0.0227(14) 0.0178(12) 0.0093(10) 0.0038(10) 0.0144(11)
C3 0.0185(13) 0.0288(16) 0.0181(12) 0.0090(11) 0.0064(10) 0.0158(12)
C4 0.0103(11) 0.0314(16) 0.0178(12) 0.0092(11) 0.0028(9) 0.0084(11)
C5 0.0189(13) 0.0266(15) 0.0146(12) 0.0033(10) 0.0022(10) 0.0108(12)
C6 0.0171(12) 0.0320(16) 0.0117(11) 0.0099(10) 0.0059(9) 0.0125(12)
C7 0.0270(14) 0.0232(16) 0.0252(14) 0.0007(11) 0.0064(11) 0.0083(12)
C8 0.0306(16) 0.0320(18) 0.0246(14) -0.0061(12) 0.0016(12) 0.0091(14)
C9 0.047(2) 0.037(2) 0.0391(18) -0.0109(14) -0.0006(15) 0.0263(17)
C10 0.0363(16) 0.0267(16) 0.0243(14) 0.0045(12) 0.0052(12) 0.0175(14)
C11 0.0130(11) 0.0123(12) 0.0133(11) 0.0024(9) 0.0038(9) 0.0051(10)
C12 0.0139(11) 0.0129(12) 0.0137(11) 0.0022(9) 0.0052(9) 0.0059(10)
C13 0.0139(11) 0.0181(13) 0.0127(11) 0.0069(9) 0.0049(9) 0.0091(10)
C14 0.0120(11) 0.0229(14) 0.0151(12) 0.0058(10) 0.0039(9) 0.0046(11)
C15 0.0133(12) 0.0319(16) 0.0237(13) 0.0094(12) 0.0059(10) 0.0072(12)
C16 0.0177(13) 0.0356(17) 0.0179(13) 0.0056(12) 0.0018(10) 0.0058(12)
C17 0.0194(13) 0.0210(15) 0.0191(12) -0.0004(10) 0.0051(10) 0.0038(11)
C18 0.0221(13) 0.0219(14) 0.0222(13) 0.0097(10) 0.0116(10) 0.0155(12)
C19 0.0407(17) 0.043(2) 0.0326(15) 0.0198(14) 0.0184(13) 0.0342(16)
C20 0.0339(16) 0.0169(15) 0.0369(16) 0.0042(12) 0.0182(13) 0.0115(13)
C21 0.0266(14) 0.0287(16) 0.0243(13) 0.0069(11) 0.0132(11) 0.0183(13)
C22 0.0162(12) 0.0164(13) 0.0159(11) 0.0051(10) 0.0039(9) 0.0092(10)
C23 0.0206(12) 0.0129(13) 0.0146(11) 0.0048(9) 0.0077(10) 0.0052(10)
C24 0.0142(11) 0.0153(13) 0.0179(12) 0.0029(10) 0.0085(9) 0.0042(10)
C25 0.0118(11) 0.0145(13) 0.0170(11) 0.0025(9) 0.0038(9) 0.0054(10)

loop_
_atom_type_symbol
_atom_type_description
_atom_type_scat_dispersion_real
_atom_type_scat_dispersion_imag
_atom_type_scat_source
C C 0.0033 0.0016 'International Tables Vol C Tables 4.2.6.8 and 6.1.1.4'
H H 0.0000 0.0000 'International Tables Vol C Tables 4.2.6.8 and 6.1.1.4'
O O 0.0106 0.0060 'International Tables Vol C Tables 4.2.6.8 and 6.1.1.4'
Ru Ru -1.2594 0.8363 'International Tables Vol C Tables 4.2.6.8 and 6.1.1.4'

loop_
_geom_angle_atom_site_label_1
_geom_angle_atom_site_label_2
_geom_angle_atom_site_label_3
_geom_angle
_geom_angle_site_symmetry_1
_geom_angle_site_symmetry_3
_geom_angle_publ_flag
O1 Ru1 C1 106.78(8) . . ?
O1 Ru1 C2 127.97(9) . . ?
O1 Ru1 C3 163.04(9) . . ?
O1 Ru1 C4 159.43(9) . . ?
O1 Ru1 C5 124.57(8) . . ?
O1 Ru1 C6 105.73(8) . . ?
O1 Ru1 C11 80.94(8) . . ?
C2 Ru1 C1 37.76(9) . . ?
C2 Ru1 C3 37.95(10) . . ?
C2 Ru1 C4 68.41(10) . . ?
C2 Ru1 C6 66.80(9) . . ?
C3 Ru1 C1 66.85(9) . . ?
C3 Ru1 C6 78.44(9) . . ?
C4 Ru1 C1 78.77(9) . . ?
C4 Ru1 C3 37.32(10) . . ?
C4 Ru1 C6 67.00(9) . . ?
C5 Ru1 C1 67.11(10) . . ?
C5 Ru1 C2 82.16(10) . . ?
C5 Ru1 C3 68.75(10) . . ?
C5 Ru1 C4 38.48(9) . . ?
C5 Ru1 C6 37.75(10) . . ?
C6 Ru1 C1 35.37(10) . . ?
C11 Ru1 C1 156.39(9) . . ?
C11 Ru1 C2 120.15(9) . . ?
C11 Ru1 C3 99.21(9) . . ?
C11 Ru1 C4 101.96(9) . . ?
C11 Ru1 C5 127.35(10) . . ?
C11 Ru1 C6 164.83(10) . . ?
C13 O1 Ru1 121.37(13) . . ?
Ru1 C1 H1 133.6 . . ?
C2 C1 Ru1 67.72(14) . . ?
C2 C1 H1 119.7 . . ?
C6 C1 Ru1 72.25(15) . . ?
C6 C1 H1 119.7 . . ?
C6 C1 C2 120.5(2) . . ?
C1 C2 Ru1 74.51(14) . . ?
C1 C2 C10 120.0(2) . . ?
C3 C2 Ru1 71.57(15) . . ?
C3 C2 C1 118.3(2) . . ?
C3 C2 C10 121.6(2) . . ?
C10 C2 Ru1 128.05(17) . . ?
Ru1 C3 H3 131.9 . . ?
C2 C3 Ru1 70.48(14) . . ?
C2 C3 H3 119.7 . . ?
C4 C3 Ru1 70.93(14) . . ?
C4 C3 C2 120.7(2) . . ?
C4 C3 H3 119.7 . . ?
Ru1 C4 H4 131.1 . . ?
C3 C4 Ru1 71.75(14) . . ?
C3 C4 H4 119.6 . . ?
C3 C4 C5 120.7(2) . . ?
C5 C4 Ru1 70.29(14) . . ?
C5 C4 H4 119.6 . . ?
C4 C5 Ru1 71.22(14) . . ?
C4 C5 C6 117.6(2) . . ?
C4 C5 C7 121.1(2) . . ?
C6 C5 Ru1 74.78(14) . . ?
C6 C5 C7 120.9(2) . . ?
C7 C5 Ru1 130.61(18) . . ?
Ru1 C6 H6 134.4 . . ?
C1 C6 Ru1 72.39(14) . . ?
C1 C6 C5 121.3(2) . . ?
C1 C6 H6 119.3 . . ?
C5 C6 Ru1 67.46(13) . . ?
C5 C6 H6 119.3 . . ?
C5 C7 H7 108.2 . . ?
C5 C7 C8 108.4(2) . . ?
C5 C7 C9 113.7(2) . . ?
C8 C7 H7 108.2 . . ?
C9 C7 H7 108.2 . . ?
C9 C7 C8 110.0(2) . . ?
C7 C8 H8A 109.5 . . ?
C7 C8 H8B 109.5 . . ?
C7 C8 H8C 109.5 . . ?
H8A C8 H8B 109.5 . . ?
H8A C8 H8C 109.5 . . ?
H8B C8 H8C 109.5 . . ?
C7 C9 H9A 109.5 . . ?
C7 C9 H9B 109.5 . . ?
C7 C9 H9C 109.5 . . ?
H9A C9 H9B 109.5 . . ?
H9A C9 H9C 109.5 . . ?
H9B C9 H9C 109.5 . . ?
C2 C10 H10A 109.5 . . ?
C2 C10 H10B 109.5 . . ?
C2 C10 H10C 109.5 . . ?
H10A C10 H10B 109.5 . . ?
H10A C10 H10C 109.5 . . ?
H10B C10 H10C 109.5 . . ?
C12 C11 Ru1 114.38(16) . . ?
C25 C11 Ru1 127.53(17) . . ?
C25 C11 C12 118.1(2) . . ?
C11 C12 C13 115.47(19) . . ?
C22 C12 C11 119.3(2) . . ?
C22 C12 C13 125.2(2) . . ?
O1 C13 C12 107.79(18) . . ?
O1 C13 C14 104.77(19) . . ?
O1 C13 C18 104.31(18) . . ?
C12 C13 C14 109.90(19) . . ?
C12 C13 C18 111.0(2) . . ?
C18 C13 C14 118.27(19) . . ?
C15 C14 C13 113.0(2) . . ?
C15 C14 C16 107.5(2) . . ?
C15 C14 C17 107.0(2) . . ?
C16 C14 C13 115.4(2) . . ?
C17 C14 C13 108.02(19) . . ?
C17 C14 C16 105.4(2) . . ?
C14 C15 H15A 109.5 . . ?
C14 C15 H15B 109.5 . . ?
C14 C15 H15C 109.5 . . ?
H15A C15 H15B 109.5 . . ?
H15A C15 H15C 109.5 . . ?
H15B C15 H15C 109.5 . . ?
C14 C16 H16A 109.5 . . ?
C14 C16 H16B 109.5 . . ?
C14 C16 H16C 109.5 . . ?
H16A C16 H16B 109.5 . . ?
H16A C16 H16C 109.5 . . ?
H16B C16 H16C 109.5 . . ?
C14 C17 H17A 109.5 . . ?
C14 C17 H17B 109.5 . . ?
C14 C17 H17C 109.5 . . ?
H17A C17 H17B 109.5 . . ?
H17A C17 H17C 109.5 . . ?
H17B C17 H17C 109.5 . . ?
C19 C18 C13 115.2(2) . . ?
C19 C18 C21 107.5(2) . . ?
C20 C18 C13 108.75(19) . . ?
C20 C18 C19 107.2(2) . . ?
C20 C18 C21 105.9(2) . . ?
C21 C18 C13 111.8(2) . . ?
C18 C19 H19A 109.5 . . ?
C18 C19 H19B 109.5 . . ?
C18 C19 H19C 109.5 . . ?
H19A C19 H19B 109.5 . . ?
H19A C19 H19C 109.5 . . ?
H19B C19 H19C 109.5 . . ?
C18 C20 H20A 109.5 . . ?
C18 C20 H20B 109.5 . . ?
C18 C20 H20C 109.5 . . ?
H20A C20 H20B 109.5 . . ?
H20A C20 H20C 109.5 . . ?
H20B C20 H20C 109.5 . . ?
C18 C21 H21A 109.5 . . ?
C18 C21 H21B 109.5 . . ?
C18 C21 H21C 109.5 . . ?
H21A C21 H21B 109.5 . . ?
H21A C21 H21C 109.5 . . ?
H21B C21 H21C 109.5 . . ?
C12 C22 H22 119.5 . . ?
C23 C22 C12 121.0(2) . . ?
C23 C22 H22 119.5 . . ?
C22 C23 H23 119.9 . . ?
C24 C23 C22 120.2(2) . . ?
C24 C23 H23 119.9 . . ?
C23 C24 H24 120.3 . . ?
C25 C24 C23 119.5(2) . . ?
C25 C24 H24 120.3 . . ?
C11 C25 H25 119.1 . . ?
C24 C25 C11 121.9(2) . . ?
C24 C25 H25 119.1 . . ?

loop_
_geom_bond_atom_site_label_1
_geom_bond_atom_site_label_2
_geom_bond_distance
_geom_bond_site_symmetry_2
_geom_bond_publ_flag
Ru1 O1 1.9323(15) . ?
Ru1 C1 2.259(2) . ?
Ru1 C2 2.169(2) . ?
Ru1 C3 2.183(2) . ?
Ru1 C4 2.173(2) . ?
Ru1 C5 2.161(2) . ?
Ru1 C6 2.257(2) . ?
Ru1 C11 2.027(2) . ?
O1 C13 1.429(3) . ?
C1 H1 0.9500 . ?
C1 C2 1.436(3) . ?
C1 C6 1.372(4) . ?
C2 C3 1.415(4) . ?
C2 C10 1.497(4) . ?
C3 H3 0.9500 . ?
C3 C4 1.394(4) . ?
C4 H4 0.9500 . ?
C4 C5 1.428(3) . ?
C5 C6 1.432(4) . ?
C5 C7 1.503(4) . ?
C6 H6 0.9500 . ?
C7 H7 1.0000 . ?
C7 C8 1.537(4) . ?
C7 C9 1.514(4) . ?
C8 H8A 0.9800 . ?
C8 H8B 0.9800 . ?
C8 H8C 0.9800 . ?
C9 H9A 0.9800 . ?
C9 H9B 0.9800 . ?
C9 H9C 0.9800 . ?
C10 H10A 0.9800 . ?
C10 H10B 0.9800 . ?
C10 H10C 0.9800 . ?
C11 C12 1.411(3) . ?
C11 C25 1.407(3) . ?
C12 C13 1.525(3) . ?
C12 C22 1.402(3) . ?
C13 C14 1.601(3) . ?
C13 C18 1.601(3) . ?
C14 C15 1.535(3) . ?
C14 C16 1.540(3) . ?
C14 C17 1.538(4) . ?
C15 H15A 0.9800 . ?
C15 H15B 0.9800 . ?
C15 H15C 0.9800 . ?
C16 H16A 0.9800 . ?
C16 H16B 0.9800 . ?
C16 H16C 0.9800 . ?
C17 H17A 0.9800 . ?
C17 H17B 0.9800 . ?
C17 H17C 0.9800 . ?
C18 C19 1.536(3) . ?
C18 C20 1.534(4) . ?
C18 C21 1.541(3) . ?
C19 H19A 0.9800 . ?
C19 H19B 0.9800 . ?
C19 H19C 0.9800 . ?
C20 H20A 0.9800 . ?
C20 H20B 0.9800 . ?
C20 H20C 0.9800 . ?
C21 H21A 0.9800 . ?
C21 H21B 0.9800 . ?
C21 H21C 0.9800 . ?
C22 H22 0.9500 . ?
C22 C23 1.384(3) . ?
C23 H23 0.9500 . ?
C23 C24 1.383(3) . ?
C24 H24 0.9500 . ?
C24 C25 1.383(3) . ?
C25 H25 0.9500 . ?

loop_
_geom_torsion_atom_site_label_1
_geom_torsion_atom_site_label_2
_geom_torsion_atom_site_label_3
_geom_torsion_atom_site_label_4
_geom_torsion
_geom_torsion_site_symmetry_1
_geom_torsion_site_symmetry_2
_geom_torsion_site_symmetry_3
_geom_torsion_site_symmetry_4
_geom_torsion_publ_flag
Ru1 O1 C13 C12 -2.6(3) . . . . ?
Ru1 O1 C13 C14 114.44(16) . . . . ?
Ru1 O1 C13 C18 -120.61(16) . . . . ?
Ru1 C1 C2 C3 58.54(19) . . . . ?
Ru1 C1 C2 C10 -125.3(2) . . . . ?
Ru1 C1 C6 C5 -48.4(2) . . . . ?
Ru1 C2 C3 C4 52.2(2) . . . . ?
Ru1 C3 C4 C5 52.5(2) . . . . ?
Ru1 C4 C5 C6 60.64(19) . . . . ?
Ru1 C4 C5 C7 -126.7(2) . . . . ?
Ru1 C5 C6 C1 50.5(2) . . . . ?
Ru1 C5 C7 C8 169.7(2) . . . . ?
Ru1 C5 C7 C9 47.0(4) . . . . ?
Ru1 C11 C12 C13 -0.8(3) . . . . ?
Ru1 C11 C12 C22 178.39(19) . . . . ?
Ru1 C11 C25 C24 -179.89(19) . . . . ?
O1 C13 C14 C15 67.0(2) . . . . ?
O1 C13 C14 C16 -168.7(2) . . . . ?
O1 C13 C14 C17 -51.1(2) . . . . ?
O1 C13 C18 C19 -160.1(2) . . . . ?
O1 C13 C18 C20 79.6(2) . . . . ?
O1 C13 C18 C21 -37.0(3) . . . . ?
C1 C2 C3 Ru1 -60.05(19) . . . . ?
C1 C2 C3 C4 -7.9(3) . . . . ?
C2 C1 C6 Ru1 49.4(2) . . . . ?
C2 C1 C6 C5 1.0(4) . . . . ?
C2 C3 C4 Ru1 -52.0(2) . . . . ?
C2 C3 C4 C5 0.5(4) . . . . ?
C3 C4 C5 Ru1 -53.2(2) . . . . ?
C3 C4 C5 C6 7.5(3) . . . . ?
C3 C4 C5 C7 -179.9(2) . . . . ?
C4 C5 C6 Ru1 -58.78(19) . . . . ?
C4 C5 C6 C1 -8.3(3) . . . . ?
C4 C5 C7 C8 -99.0(3) . . . . ?
C4 C5 C7 C9 138.3(3) . . . . ?
C6 C1 C2 Ru1 -51.4(2) . . . . ?
C6 C1 C2 C3 7.1(3) . . . . ?
C6 C1 C2 C10 -176.7(2) . . . . ?
C6 C5 C7 C8 73.4(3) . . . . ?
C6 C5 C7 C9 -49.3(3) . . . . ?
C7 C5 C6 Ru1 128.6(2) . . . . ?
C7 C5 C6 C1 179.1(2) . . . . ?
C10 C2 C3 Ru1 123.9(2) . . . . ?
C10 C2 C3 C4 176.1(2) . . . . ?
C11 C12 C13 O1 2.0(3) . . . . ?
C11 C12 C13 C14 -111.6(2) . . . . ?
C11 C12 C13 C18 115.7(2) . . . . ?
C11 C12 C22 C23 2.1(4) . . . . ?
C12 C11 C25 C24 0.4(4) . . . . ?
C12 C13 C14 C15 -177.4(2) . . . . ?
C12 C13 C14 C16 -53.2(3) . . . . ?
C12 C13 C14 C17 64.4(2) . . . . ?
C12 C13 C18 C19 84.1(3) . . . . ?
C12 C13 C18 C20 -36.2(3) . . . . ?
C12 C13 C18 C21 -152.8(2) . . . . ?
C12 C22 C23 C24 -0.9(4) . . . . ?
C13 C12 C22 C23 -178.8(2) . . . . ?
C14 C13 C18 C19 -44.3(3) . . . . ?
C14 C13 C18 C20 -164.6(2) . . . . ?
C14 C13 C18 C21 78.9(3) . . . . ?
C18 C13 C14 C15 -48.6(3) . . . . ?
C18 C13 C14 C16 75.7(3) . . . . ?
C18 C13 C14 C17 -166.72(19) . . . . ?
C22 C12 C13 O1 -177.1(2) . . . . ?
C22 C12 C13 C14 69.3(3) . . . . ?
C22 C12 C13 C18 -63.5(3) . . . . ?
C22 C23 C24 C25 -0.6(4) . . . . ?
C23 C24 C25 C11 0.9(4) . . . . ?
C25 C11 C12 C13 179.0(2) . . . . ?
C25 C11 C12 C22 -1.8(3) . . . . ?
